data_7129188
loop_
_publ_author_name
'Hsiao, Pu-Yen'
'Chu, Jean-Ho'

_publ_section_title
;
 Novel bipyrazolo[1,5-a]pyridine luminogens with aggregation-induced
 emission enhancement properties
;
_journal_name_full 'Chemical Communications'
_journal_paper_doi 10.1039/D1CC05371J
_journal_year 2021
_chemical_formula_moiety 'C14 H10 N4'
_chemical_formula_sum 'C14 H10 N4'
_chemical_formula_weight 234.26
_space_group_IT_number 14
_space_group_name_Hall '-P 2yn'
_space_group_name_H-M_alt 'P 1 21/n 1'
_symmetry_cell_setting monoclinic
_symmetry_space_group_name_H-M 'P 1 21/n 1'
_atom_sites_solution_hydrogens geom
_atom_sites_solution_primary direct
_atom_sites_solution_secondary difmap
_audit_creation_method SHELXL-97
_audit_update_record
;
2021-09-18 deposited with the CCDC.	2021-10-29 downloaded from the CCDC.
;
_cell_angle_alpha 90.00
_cell_angle_beta 99.757(2)
_cell_angle_gamma 90.00
_cell_formula_units_Z 2
_cell_length_a 8.0435(5)
_cell_length_b 5.7350(3)
_cell_length_c 11.9792(8)
_cell_measurement_reflns_used 5483
_cell_measurement_temperature 200(2)
_cell_measurement_theta_max 25.4
_cell_measurement_theta_min 2.842
_cell_volume 544.60(6)
_computing_molecular_graphics 'Ortep-3 for Windows (Farrugia, 1997)'
_computing_publication_material 'WinGX publication routines (Farrugia, 2005)'
_computing_structure_refinement 'SHELXL-2014/7 (Sheldrick, 2014)'
_computing_structure_solution 'SHELXL-2014/7 (Sheldrick, 2014)'
_diffrn_ambient_temperature 200(2)
_diffrn_measured_fraction_theta_full 0.982
_diffrn_measured_fraction_theta_max 0.982
_diffrn_measurement_device_type 'D8 Venture'
_diffrn_radiation_monochromator graphite
_diffrn_radiation_source 'fine-focus sealed tube'
_diffrn_radiation_type MoK\a
_diffrn_radiation_wavelength 0.71073
_diffrn_reflns_av_R_equivalents 0.0533
_diffrn_reflns_av_sigmaI/netI 0.0237
_diffrn_reflns_limit_h_max 9
_diffrn_reflns_limit_h_min -9
_diffrn_reflns_limit_k_max 6
_diffrn_reflns_limit_k_min -6
_diffrn_reflns_limit_l_max 14
_diffrn_reflns_limit_l_min -14
_diffrn_reflns_number 10474
_diffrn_reflns_theta_full 25.48
_diffrn_reflns_theta_max 25.48
_diffrn_reflns_theta_min 2.84
_exptl_absorpt_coefficient_mu 0.090
_exptl_absorpt_correction_T_max 0.9937
_exptl_absorpt_correction_T_min 0.9588
_exptl_absorpt_correction_type multi-scan
_exptl_absorpt_process_details SADABS
_exptl_crystal_colour yellow
_exptl_crystal_density_diffrn 1.429
_exptl_crystal_density_method 'not measured'
_exptl_crystal_description prism
_exptl_crystal_F_000 244
_exptl_crystal_size_max 0.47
_exptl_crystal_size_mid 0.36
_exptl_crystal_size_min 0.07
_refine_diff_density_max 0.143
_refine_diff_density_min -0.154
_refine_diff_density_rms 0.029
_refine_ls_extinction_method none
_refine_ls_goodness_of_fit_ref 1.078
_refine_ls_hydrogen_treatment constr
_refine_ls_matrix_type full
_refine_ls_number_parameters 82
_refine_ls_number_reflns 988
_refine_ls_number_restraints 0
_refine_ls_restrained_S_all 1.078
_refine_ls_R_factor_all 0.0398
_refine_ls_R_factor_gt 0.0327
_refine_ls_shift/su_max 0.000
_refine_ls_shift/su_mean 0.000
_refine_ls_structure_factor_coef Fsqd
_refine_ls_weighting_details 'calc w=1/[\s^2^(Fo^2^)+(0.0377P)^2^+0.1444P] where P=(Fo^2^+2Fc^2^)/3'
_refine_ls_weighting_scheme calc
_refine_ls_wR_factor_gt 0.0815
_refine_ls_wR_factor_ref 0.0897
_reflns_number_gt 870
_reflns_number_total 988
_reflns_threshold_expression >2sigma(I)
_cod_data_source_file d1cc05371j2.cif
_cod_data_source_block d20791
_cod_original_sg_symbol_H-M 'P 21/n'
_cod_database_code 7129188

loop_
_symmetry_equiv_pos_as_xyz
'x, y, z'
'-x+1/2, y+1/2, -z+1/2'
'-x, -y, -z'
'x-1/2, -y-1/2, z-1/2'

loop_
_atom_site_label
_atom_site_type_symbol
_atom_site_fract_x
_atom_site_fract_y
_atom_site_fract_z
_atom_site_U_iso_or_equiv
_atom_site_adp_type
_atom_site_occupancy
_atom_site_symmetry_multiplicity
_atom_site_calc_flag
_atom_site_refinement_flags
_atom_site_disorder_assembly
_atom_site_disorder_group
C1 C 0.88971(16) 0.7757(2) 0.54510(11) 0.0369(3) Uani 1 1 d . . .
H1 H 0.9730 0.8550 0.5971 0.044 Uiso 1 1 calc R . .
C2 C 0.92139(14) 0.5664(2) 0.49318(10) 0.0310(3) Uani 1 1 d . . .
C3 C 0.76691(14) 0.5141(2) 0.42376(10) 0.0312(3) Uani 1 1 d . . .
C4 C 0.70078(16) 0.3373(2) 0.34625(11) 0.0370(3) Uani 1 1 d . . .
H4 H 0.7709 0.2127 0.3302 0.044 Uiso 1 1 calc R . .
C5 C 0.53640(16) 0.3465(2) 0.29489(11) 0.0416(4) Uani 1 1 d . . .
H5 H 0.4923 0.2280 0.2428 0.050 Uiso 1 1 calc R . .
C6 C 0.43069(16) 0.5310(2) 0.31842(11) 0.0416(4) Uani 1 1 d . . .
H6 H 0.3157 0.5341 0.2830 0.050 Uiso 1 1 calc R . .
C7 C 0.49231(16) 0.7027(2) 0.39086(11) 0.0385(3) Uani 1 1 d . . .
H7 H 0.4221 0.8273 0.4067 0.046 Uiso 1 1 calc R . .
N1 N 0.73257(14) 0.85483(19) 0.51552(9) 0.0405(3) Uani 1 1 d . . .
N2 N 0.65811(12) 0.69316(18) 0.44095(8) 0.0333(3) Uani 1 1 d . . .

loop_
_atom_site_aniso_label
_atom_site_aniso_U_11
_atom_site_aniso_U_22
_atom_site_aniso_U_33
_atom_site_aniso_U_23
_atom_site_aniso_U_13
_atom_site_aniso_U_12
C1 0.0346(7) 0.0380(7) 0.0376(7) -0.0043(5) 0.0041(5) 0.0030(5)
C2 0.0304(6) 0.0341(7) 0.0291(6) 0.0021(5) 0.0068(5) 0.0029(5)
C3 0.0312(6) 0.0337(6) 0.0298(6) 0.0050(5) 0.0083(5) 0.0057(5)
C4 0.0363(7) 0.0380(7) 0.0366(7) -0.0016(5) 0.0056(5) 0.0037(5)
C5 0.0382(7) 0.0468(8) 0.0382(7) -0.0008(6) 0.0022(5) -0.0012(6)
C6 0.0312(6) 0.0531(9) 0.0393(7) 0.0067(6) 0.0023(5) 0.0019(6)
C7 0.0317(7) 0.0453(8) 0.0390(7) 0.0071(6) 0.0073(5) 0.0088(5)
N1 0.0384(6) 0.0382(6) 0.0442(7) -0.0049(5) 0.0053(5) 0.0062(5)
N2 0.0327(6) 0.0352(6) 0.0321(6) 0.0024(4) 0.0060(4) 0.0053(4)

loop_
_atom_type_symbol
_atom_type_description
_atom_type_scat_dispersion_real
_atom_type_scat_dispersion_imag
_atom_type_scat_source
C C 0.0033 0.0016 'International Tables Vol C Tables 4.2.6.8 and 6.1.1.4'
H H 0.0000 0.0000 'International Tables Vol C Tables 4.2.6.8 and 6.1.1.4'
N N 0.0061 0.0033 'International Tables Vol C Tables 4.2.6.8 and 6.1.1.4'

loop_
_geom_angle_atom_site_label_1
_geom_angle_atom_site_label_2
_geom_angle_atom_site_label_3
_geom_angle
_geom_angle_site_symmetry_1
_geom_angle_site_symmetry_3
_geom_angle_publ_flag
N1 C1 C2 114.27(11) . . ?
N1 C1 H1 122.9 . . ?
C2 C1 H1 122.9 . . ?
C1 C2 C3 103.72(10) . . ?
C1 C2 C2 128.19(14) . 3_766 ?
C3 C2 C2 128.08(14) . 3_766 ?
N2 C3 C2 105.73(10) . . ?
N2 C3 C4 116.81(11) . . ?
C2 C3 C4 137.45(11) . . ?
C5 C4 C3 119.77(12) . . ?
C5 C4 H4 120.1 . . ?
C3 C4 H4 120.1 . . ?
C4 C5 C6 120.61(12) . . ?
C4 C5 H5 119.7 . . ?
C6 C5 H5 119.7 . . ?
C7 C6 C5 120.38(12) . . ?
C7 C6 H6 119.8 . . ?
C5 C6 H6 119.8 . . ?
C6 C7 N2 118.52(12) . . ?
C6 C7 H7 120.7 . . ?
N2 C7 H7 120.7 . . ?
C1 N1 N2 103.62(10) . . ?
N1 N2 C7 123.45(11) . . ?
N1 N2 C3 112.65(10) . . ?
C7 N2 C3 123.87(11) . . ?

loop_
_geom_bond_atom_site_label_1
_geom_bond_atom_site_label_2
_geom_bond_distance
_geom_bond_site_symmetry_2
_geom_bond_publ_flag
C1 N1 1.3332(16) . ?
C1 C2 1.3952(18) . ?
C1 H1 0.9500 . ?
C2 C3 1.4053(17) . ?
C2 C2 1.461(2) 3_766 ?
C3 N2 1.3869(15) . ?
C3 C4 1.4163(17) . ?
C4 C5 1.3615(18) . ?
C4 H4 0.9500 . ?
C5 C6 1.4154(19) . ?
C5 H5 0.9500 . ?
C6 C7 1.3498(19) . ?
C6 H6 0.9500 . ?
C7 N2 1.3676(16) . ?
C7 H7 0.9500 . ?
N1 N2 1.3546(15) . ?
